data_7704173
loop_
_publ_author_name
'Kulyabin, Pavel S.'
'Uborsky, Dmitry V.'
'Voskoboynikov, Alexander Z.'
'Canich, Jo Ann M.'
'Hagadorn, John R.'

_publ_section_title
;
 Pyridylamido hafnium complexes with a silylene bridge: synthesis and
 olefin polymerization.
;
_journal_issue 20
_journal_name_full 'Dalton transactions (Cambridge, England : 2003)'
_journal_page_first 6693
_journal_page_last 6702
_journal_paper_doi 10.1039/d0dt01031f
_journal_volume 49
_journal_year 2020
_chemical_formula_moiety 'C39 H44 Hf N2 Si'
_chemical_formula_sum 'C39 H44 Hf N2 Si'
_chemical_formula_weight 747.34
_chemical_properties_physical Air-sensitive,Moisture-sensitive
_space_group_crystal_system monoclinic
_space_group_IT_number 14
_space_group_name_Hall '-P 2yn'
_space_group_name_H-M_alt 'P 1 21/n 1'
_atom_sites_solution_hydrogens geom
_atom_sites_solution_primary dual
_audit_creation_date 2017-12-05
_audit_creation_method
;
Olex2 1.2
(compiled 2017.08.10 svn.r3458 for OlexSys, GUI svn.r5381)
;
_audit_update_record
;
2020-02-28 deposited with the CCDC.	2020-04-23 downloaded from the CCDC.
;
_cell_angle_alpha 90
_cell_angle_beta 115.0910(10)
_cell_angle_gamma 90
_cell_formula_units_Z 4
_cell_length_a 17.8250(9)
_cell_length_b 11.1737(6)
_cell_length_c 18.7813(9)
_cell_measurement_reflns_used 9252
_cell_measurement_temperature 120
_cell_measurement_theta_max 30.60
_cell_measurement_theta_min 2.25
_cell_volume 3387.7(3)
_computing_cell_refinement 'SAINT v8.34A (Bruker, 2013)'
_computing_data_reduction 'SAINT v8.34A (Bruker, 2013)'
_computing_molecular_graphics 'Olex2 (Dolomanov et al., 2009)'
_computing_publication_material 'Olex2 (Dolomanov et al., 2009)'
_computing_structure_refinement 'ShelXL (Sheldrick, 2015)'
_computing_structure_solution 'ShelXT (Sheldrick, 2015)'
_diffrn_ambient_temperature 120
_diffrn_detector 'CCD area detector'
_diffrn_detector_area_resol_mean 7.9
_diffrn_detector_type 'Bruker SMART CCD 1K area detector'
_diffrn_measured_fraction_theta_full 1.000
_diffrn_measured_fraction_theta_max 0.999
_diffrn_measurement_device 'three-circle diffractometer'
_diffrn_measurement_device_type 'Bruker APEX-II CCD'
_diffrn_measurement_method '\f and \w scans'
_diffrn_radiation_monochromator graphite
_diffrn_radiation_probe x-ray
_diffrn_radiation_type MoK\a
_diffrn_radiation_wavelength 0.71073
_diffrn_reflns_av_R_equivalents 0.0398
_diffrn_reflns_av_unetI/netI 0.0352
_diffrn_reflns_Laue_measured_fraction_full 1.000
_diffrn_reflns_Laue_measured_fraction_max 0.999
_diffrn_reflns_limit_h_max 25
_diffrn_reflns_limit_h_min -25
_diffrn_reflns_limit_k_max 16
_diffrn_reflns_limit_k_min -15
_diffrn_reflns_limit_l_max 26
_diffrn_reflns_limit_l_min -26
_diffrn_reflns_number 40379
_diffrn_reflns_point_group_measured_fraction_full 1.000
_diffrn_reflns_point_group_measured_fraction_max 0.999
_diffrn_reflns_theta_full 25.242
_diffrn_reflns_theta_max 30.619
_diffrn_reflns_theta_min 1.320
_diffrn_source 'sealed X-ray tube'
_diffrn_source_target Mo
_diffrn_standards_number 0
_exptl_absorpt_coefficient_mu 3.144
_exptl_absorpt_correction_T_max 0.7461
_exptl_absorpt_correction_T_min 0.3966
_exptl_absorpt_correction_type multi-scan
_exptl_absorpt_process_details
'SADABS-2014/5 (Bruker,2014/5) was used for absorption correction. wR2(int) was 0.1061 before and 0.0495 after correction. The Ratio of minimum to maximum transmission is 0.5316. The \l/2 correction factor is 0.00150.'
_exptl_crystal_colour colourless
_exptl_crystal_colour_primary colourless
_exptl_crystal_density_diffrn 1.465
_exptl_crystal_description prism
_exptl_crystal_F_000 1512
_exptl_crystal_recrystallization_method 'Re-crystallisation from solvent: toluene/hexane'
_exptl_crystal_size_max 0.2
_exptl_crystal_size_mid 0.13
_exptl_crystal_size_min 0.09
_refine_diff_density_max 0.778
_refine_diff_density_min -1.190
_refine_diff_density_rms 0.121
_refine_ls_extinction_method none
_refine_ls_goodness_of_fit_ref 1.055
_refine_ls_hydrogen_treatment constr
_refine_ls_matrix_type full
_refine_ls_number_parameters 394
_refine_ls_number_reflns 10427
_refine_ls_number_restraints 0
_refine_ls_restrained_S_all 1.055
_refine_ls_R_factor_all 0.0301
_refine_ls_R_factor_gt 0.0243
_refine_ls_shift/su_max 0.002
_refine_ls_shift/su_mean 0.000
_refine_ls_structure_factor_coef Fsqd
_refine_ls_weighting_details 'w=1/[\s^2^(Fo^2^)+(0.0220P)^2^+2.2141P] where P=(Fo^2^+2Fc^2^)/3'
_refine_ls_weighting_scheme calc
_refine_ls_wR_factor_gt 0.0567
_refine_ls_wR_factor_ref 0.0586
_reflns_Friedel_coverage 0.000
_reflns_number_gt 9203
_reflns_number_total 10427
_reflns_threshold_expression 'I > 2\s(I)'
_cod_data_source_file d0dt01031f2.cif
_cod_data_source_block 1273
_cod_depositor_comments 'Adding full bibliography for 7704173--7704176.cif.'
_cod_database_code 7704173
_shelxl_version_number 2014/6
_shelx_space_group_comment
;
The symmetry employed for this shelxl refinement is uniquely defined
by the following loop, which should always be used as a source of
symmetry information in preference to the above space-group names.
They are only intended as comments.
;
_shelx_estimated_absorpt_t_max 0.765
_shelx_estimated_absorpt_t_min 0.572
_olex2_refinement_description
;
1. Fixed Uiso
 At 1.2 times of:
  All C(H) groups, All C(H,H) groups
 At 1.5 times of:
  All C(H,H,H) groups
2.a Ternary CH refined with riding coordinates:
 C7(H7), C10(H10)
2.b Secondary CH2 refined with riding coordinates:
 C24(H24A,H24B), C31(H31A,H31B)
2.c Aromatic/amide H refined with riding coordinates:
 C3(H3), C4(H4), C5(H5), C14(H14), C15(H15), C16(H16), C20(H20), C21(H21),
 C22(H22), C23(H23), C26(H26), C27(H27), C28(H28), C29(H29), C30(H30), C33(H33),
  C34(H34), C35(H35), C36(H36), C37(H37)
2.d Idealised Me refined as rotating group:
 C8(H8A,H8B,H8C), C9(H9A,H9B,H9C), C11(H11A,H11B,H11C), C12(H12A,H12B,H12C),
 C38(H38A,H38B,H38C), C39(H39A,H39B,H39C)
;
_olex2_submission_special_instructions 'No special instructions were received'

loop_
_space_group_symop_operation_xyz
'x, y, z'
'-x+1/2, y+1/2, -z+1/2'
'-x, -y, -z'
'x-1/2, -y-1/2, z-1/2'

loop_
_atom_site_label
_atom_site_type_symbol
_atom_site_fract_x
_atom_site_fract_y
_atom_site_fract_z
_atom_site_U_iso_or_equiv
_atom_site_adp_type
_atom_site_occupancy
_atom_site_site_symmetry_order
_atom_site_calc_flag
_atom_site_refinement_flags_posn
_atom_site_refinement_flags_adp
_atom_site_refinement_flags_occupancy
_atom_site_disorder_assembly
_atom_site_disorder_group
Hf1 Hf 0.73910(2) 0.60728(2) 0.44811(2) 0.01217(3) Uani 1 1 d . . . . .
Si1 Si 0.72690(4) 0.37183(5) 0.33562(3) 0.01457(11) Uani 1 1 d . . . . .
N1 N 0.70373(10) 0.43195(15) 0.40872(10) 0.0124(3) Uani 1 1 d . . . . .
N2 N 0.84130(11) 0.54720(16) 0.40900(11) 0.0168(3) Uani 1 1 d . . . . .
C1 C 0.66169(13) 0.36450(17) 0.44622(12) 0.0121(4) Uani 1 1 d . . . . .
C2 C 0.57456(13) 0.36637(18) 0.41748(12) 0.0145(4) Uani 1 1 d . . . . .
C3 C 0.53720(13) 0.30717(19) 0.45919(13) 0.0189(4) Uani 1 1 d . . . . .
H3 H 0.4785 0.3081 0.4396 0.023 Uiso 1 1 calc R . . . .
C4 C 0.58344(15) 0.2471(2) 0.52849(14) 0.0209(4) Uani 1 1 d . . . . .
H4 H 0.5570 0.2083 0.5567 0.025 Uiso 1 1 calc R . . . .
C5 C 0.66847(14) 0.24425(19) 0.55604(13) 0.0186(4) Uani 1 1 d . . . . .
H5 H 0.7003 0.2031 0.6036 0.022 Uiso 1 1 calc R . . . .
C6 C 0.70902(13) 0.30046(18) 0.51567(12) 0.0144(4) Uani 1 1 d . . . . .
C7 C 0.51922(13) 0.4281(2) 0.34058(13) 0.0193(4) Uani 1 1 d . . . . .
H7 H 0.5554 0.4756 0.3224 0.023 Uiso 1 1 calc R . . . .
C8 C 0.47405(19) 0.3332(3) 0.27823(16) 0.0381(7) Uani 1 1 d . . . . .
H8A H 0.5146 0.2778 0.2740 0.057 Uiso 1 1 calc GR . . . .
H8B H 0.4430 0.3723 0.2274 0.057 Uiso 1 1 calc GR . . . .
H8C H 0.4357 0.2888 0.2934 0.057 Uiso 1 1 calc GR . . . .
C9 C 0.45684(16) 0.5133(2) 0.34962(18) 0.0328(6) Uani 1 1 d . . . . .
H9A H 0.4187 0.4677 0.3645 0.049 Uiso 1 1 calc GR . . . .
H9B H 0.4254 0.5545 0.2997 0.049 Uiso 1 1 calc GR . . . .
H9C H 0.4863 0.5724 0.3905 0.049 Uiso 1 1 calc GR . . . .
C10 C 0.80280(13) 0.29404(19) 0.55008(12) 0.0169(4) Uani 1 1 d . . . . .
H10 H 0.8208 0.3292 0.5109 0.020 Uiso 1 1 calc R . . . .
C11 C 0.84224(15) 0.3681(2) 0.62597(14) 0.0231(5) Uani 1 1 d . . . . .
H11A H 0.8288 0.4529 0.6138 0.035 Uiso 1 1 calc GR . . . .
H11B H 0.9025 0.3576 0.6493 0.035 Uiso 1 1 calc GR . . . .
H11C H 0.8206 0.3411 0.6633 0.035 Uiso 1 1 calc GR . . . .
C12 C 0.83323(15) 0.1638(2) 0.56504(14) 0.0243(5) Uani 1 1 d . . . . .
H12A H 0.8201 0.1293 0.6064 0.036 Uiso 1 1 calc GR . . . .
H12B H 0.8933 0.1618 0.5817 0.036 Uiso 1 1 calc GR . . . .
H12C H 0.8057 0.1173 0.5166 0.036 Uiso 1 1 calc GR . . . .
C13 C 0.82610(14) 0.4556(2) 0.35664(13) 0.0185(4) Uani 1 1 d . . . . .
C14 C 0.88227(17) 0.4289(2) 0.32583(16) 0.0300(6) Uani 1 1 d . . . . .
H14 H 0.8710 0.3661 0.2886 0.036 Uiso 1 1 calc R . . . .
C15 C 0.95493(19) 0.4942(3) 0.3494(2) 0.0450(8) Uani 1 1 d . . . . .
H15 H 0.9937 0.4767 0.3284 0.054 Uiso 1 1 calc R . . . .
C16 C 0.97046(18) 0.5850(3) 0.4038(2) 0.0412(8) Uani 1 1 d . . . . .
H16 H 1.0206 0.6292 0.4211 0.049 Uiso 1 1 calc R . . . .
C17 C 0.91245(15) 0.6118(2) 0.43304(15) 0.0246(5) Uani 1 1 d . . . . .
C18 C 0.92194(14) 0.7052(2) 0.49181(14) 0.0226(5) Uani 1 1 d . . . . .
C19 C 0.85787(14) 0.71428(19) 0.51687(13) 0.0189(4) Uani 1 1 d . . . . .
C20 C 0.86888(15) 0.8029(2) 0.57402(14) 0.0236(5) Uani 1 1 d . . . . .
H20 H 0.8274 0.8125 0.5928 0.028 Uiso 1 1 calc R . . . .
C21 C 0.93832(16) 0.8768(2) 0.60387(15) 0.0260(5) Uani 1 1 d . . . . .
H21 H 0.9439 0.9347 0.6428 0.031 Uiso 1 1 calc R . . . .
C22 C 0.99947(17) 0.8661(3) 0.57682(18) 0.0331(6) Uani 1 1 d . . . . .
H22 H 1.0466 0.9170 0.5966 0.040 Uiso 1 1 calc R . . . .
C23 C 0.99095(17) 0.7797(3) 0.52031(18) 0.0354(7) Uani 1 1 d . . . . .
H23 H 1.0323 0.7718 0.5013 0.043 Uiso 1 1 calc R . . . .
C24 C 0.67364(16) 0.7223(2) 0.34332(14) 0.0230(5) Uani 1 1 d . . . . .
H24A H 0.7161 0.7590 0.3293 0.028 Uiso 1 1 calc R . . . .
H24B H 0.6395 0.6693 0.2992 0.028 Uiso 1 1 calc R . . . .
C25 C 0.61891(14) 0.82048(19) 0.34772(12) 0.0178(4) Uani 1 1 d . . . . .
C26 C 0.53284(15) 0.8091(2) 0.31290(14) 0.0251(5) Uani 1 1 d . . . . .
H26 H 0.5081 0.7383 0.2847 0.030 Uiso 1 1 calc R . . . .
C27 C 0.48283(17) 0.9006(2) 0.31902(18) 0.0329(6) Uani 1 1 d . . . . .
H27 H 0.4244 0.8910 0.2956 0.039 Uiso 1 1 calc R . . . .
C28 C 0.51712(18) 1.0051(2) 0.35861(17) 0.0313(6) Uani 1 1 d . . . . .
H28 H 0.4827 1.0673 0.3624 0.038 Uiso 1 1 calc R . . . .
C29 C 0.60169(18) 1.0178(2) 0.39242(16) 0.0290(5) Uani 1 1 d . . . . .
H29 H 0.6258 1.0896 0.4195 0.035 Uiso 1 1 calc R . . . .
C30 C 0.65218(16) 0.9272(2) 0.38742(14) 0.0228(5) Uani 1 1 d . . . . .
H30 H 0.7106 0.9377 0.4114 0.027 Uiso 1 1 calc R . . . .
C31 C 0.67594(15) 0.6170(2) 0.52953(14) 0.0206(4) Uani 1 1 d . . . . .
H31A H 0.6156 0.6174 0.4959 0.025 Uiso 1 1 calc R . . . .
H31B H 0.6883 0.5409 0.5593 0.025 Uiso 1 1 calc R . . . .
C32 C 0.69225(13) 0.71464(19) 0.58791(13) 0.0160(4) Uani 1 1 d . . . . .
C33 C 0.74799(15) 0.6989(2) 0.66679(14) 0.0236(5) Uani 1 1 d . . . . .
H33 H 0.7724 0.6226 0.6841 0.028 Uiso 1 1 calc R . . . .
C34 C 0.76810(18) 0.7924(3) 0.71998(16) 0.0365(7) Uani 1 1 d . . . . .
H34 H 0.8066 0.7799 0.7730 0.044 Uiso 1 1 calc R . . . .
C35 C 0.7326(2) 0.9035(3) 0.6964(2) 0.0439(8) Uani 1 1 d . . . . .
H35 H 0.7468 0.9679 0.7328 0.053 Uiso 1 1 calc R . . . .
C36 C 0.67613(19) 0.9205(2) 0.6193(2) 0.0370(7) Uani 1 1 d . . . . .
H36 H 0.6510 0.9967 0.6029 0.044 Uiso 1 1 calc R . . . .
C37 C 0.65584(15) 0.8273(2) 0.56562(16) 0.0233(5) Uani 1 1 d . . . . .
H37 H 0.6166 0.8402 0.5129 0.028 Uiso 1 1 calc R . . . .
C38 C 0.65207(17) 0.4067(2) 0.23218(14) 0.0281(5) Uani 1 1 d . . . . .
H38A H 0.6028 0.3562 0.2174 0.042 Uiso 1 1 calc GR . . . .
H38B H 0.6783 0.3910 0.1967 0.042 Uiso 1 1 calc GR . . . .
H38C H 0.6359 0.4911 0.2284 0.042 Uiso 1 1 calc GR . . . .
C39 C 0.74670(16) 0.2079(2) 0.34145(15) 0.0247(5) Uani 1 1 d . . . . .
H39A H 0.7919 0.1884 0.3925 0.037 Uiso 1 1 calc GR . . . .
H39B H 0.7621 0.1839 0.2992 0.037 Uiso 1 1 calc GR . . . .
H39C H 0.6965 0.1650 0.3357 0.037 Uiso 1 1 calc GR . . . .

loop_
_atom_site_aniso_label
_atom_site_aniso_U_11
_atom_site_aniso_U_22
_atom_site_aniso_U_33
_atom_site_aniso_U_23
_atom_site_aniso_U_13
_atom_site_aniso_U_12
Hf1 0.01402(4) 0.01055(4) 0.01374(4) -0.00079(3) 0.00761(3) -0.00062(3)
Si1 0.0178(3) 0.0136(2) 0.0132(3) -0.0021(2) 0.0074(2) -0.0022(2)
N1 0.0140(8) 0.0122(7) 0.0118(8) 0.0007(6) 0.0062(6) -0.0010(6)
N2 0.0181(8) 0.0174(8) 0.0188(9) -0.0045(7) 0.0115(7) -0.0038(7)
C1 0.0155(9) 0.0086(8) 0.0131(9) -0.0019(7) 0.0070(7) -0.0009(7)
C2 0.0152(9) 0.0117(8) 0.0155(9) -0.0022(7) 0.0053(8) -0.0014(7)
C3 0.0139(9) 0.0190(10) 0.0244(11) -0.0016(8) 0.0088(8) -0.0029(8)
C4 0.0249(11) 0.0202(10) 0.0219(11) 0.0017(8) 0.0141(9) -0.0037(9)
C5 0.0229(11) 0.0173(10) 0.0164(10) 0.0037(8) 0.0092(8) -0.0010(8)
C6 0.0161(9) 0.0122(9) 0.0142(9) -0.0005(7) 0.0058(7) -0.0004(7)
C7 0.0147(9) 0.0191(10) 0.0187(10) 0.0035(8) 0.0020(8) -0.0002(8)
C8 0.0392(15) 0.0344(15) 0.0218(12) 0.0007(11) -0.0053(11) -0.0081(12)
C9 0.0211(12) 0.0300(13) 0.0441(16) 0.0115(12) 0.0106(11) 0.0087(10)
C10 0.0159(9) 0.0192(10) 0.0149(9) 0.0028(8) 0.0058(8) 0.0026(8)
C11 0.0187(10) 0.0247(11) 0.0217(11) -0.0022(9) 0.0047(9) -0.0008(9)
C12 0.0242(11) 0.0215(11) 0.0217(11) 0.0025(9) 0.0046(9) 0.0068(9)
C13 0.0210(10) 0.0202(10) 0.0177(10) -0.0047(8) 0.0114(8) -0.0040(8)
C14 0.0335(13) 0.0326(13) 0.0350(14) -0.0188(11) 0.0250(12) -0.0111(11)
C15 0.0421(16) 0.0531(18) 0.062(2) -0.0362(16) 0.0437(16) -0.0230(14)
C16 0.0317(14) 0.0506(17) 0.0572(19) -0.0341(15) 0.0342(15) -0.0234(13)
C17 0.0233(11) 0.0278(12) 0.0303(12) -0.0136(10) 0.0189(10) -0.0092(9)
C18 0.0220(11) 0.0241(11) 0.0263(11) -0.0106(9) 0.0148(9) -0.0073(9)
C19 0.0207(10) 0.0166(9) 0.0227(11) -0.0058(8) 0.0124(9) -0.0045(8)
C20 0.0253(11) 0.0240(11) 0.0273(12) -0.0090(9) 0.0168(10) -0.0077(9)
C21 0.0290(12) 0.0230(11) 0.0285(12) -0.0117(9) 0.0147(10) -0.0080(9)
C22 0.0274(13) 0.0346(14) 0.0415(15) -0.0200(12) 0.0188(12) -0.0175(11)
C23 0.0273(13) 0.0434(16) 0.0451(16) -0.0243(13) 0.0246(12) -0.0194(12)
C24 0.0337(13) 0.0167(10) 0.0210(11) 0.0042(8) 0.0139(10) 0.0060(9)
C25 0.0254(11) 0.0132(9) 0.0160(9) 0.0043(8) 0.0100(8) 0.0006(8)
C26 0.0297(12) 0.0194(11) 0.0237(11) 0.0023(9) 0.0090(10) -0.0047(9)
C27 0.0241(12) 0.0364(15) 0.0414(16) 0.0103(12) 0.0170(12) 0.0013(11)
C28 0.0403(15) 0.0220(11) 0.0441(16) 0.0093(11) 0.0299(13) 0.0095(11)
C29 0.0458(15) 0.0150(10) 0.0346(14) -0.0021(9) 0.0253(12) -0.0014(10)
C30 0.0277(12) 0.0184(10) 0.0230(11) -0.0013(9) 0.0115(10) -0.0040(9)
C31 0.0223(11) 0.0219(11) 0.0207(11) -0.0058(8) 0.0122(9) -0.0049(9)
C32 0.0177(9) 0.0152(9) 0.0200(10) -0.0007(8) 0.0127(8) -0.0029(8)
C33 0.0286(12) 0.0251(11) 0.0198(11) 0.0007(9) 0.0127(9) -0.0025(9)
C34 0.0358(15) 0.0524(18) 0.0252(13) -0.0146(12) 0.0167(12) -0.0154(13)
C35 0.0471(18) 0.0402(16) 0.061(2) -0.0345(15) 0.0396(17) -0.0217(14)
C36 0.0373(15) 0.0161(11) 0.072(2) -0.0063(12) 0.0373(16) -0.0025(10)
C37 0.0217(11) 0.0192(10) 0.0358(13) 0.0046(9) 0.0187(10) 0.0015(9)
C38 0.0340(13) 0.0319(13) 0.0142(10) -0.0038(9) 0.0061(10) 0.0014(10)
C39 0.0336(13) 0.0177(10) 0.0277(12) -0.0041(9) 0.0177(11) -0.0031(9)

loop_
_atom_type_symbol
_atom_type_description
_atom_type_scat_dispersion_real
_atom_type_scat_dispersion_imag
_atom_type_scat_source
C C 0.0033 0.0016 'International Tables Vol C Tables 4.2.6.8 and 6.1.1.4'
H H 0.0000 0.0000 'International Tables Vol C Tables 4.2.6.8 and 6.1.1.4'
Hf Hf -0.5830 6.1852 'International Tables Vol C Tables 4.2.6.8 and 6.1.1.4'
N N 0.0061 0.0033 'International Tables Vol C Tables 4.2.6.8 and 6.1.1.4'
Si Si 0.0817 0.0704 'International Tables Vol C Tables 4.2.6.8 and 6.1.1.4'

loop_
_geom_angle_atom_site_label_1
_geom_angle_atom_site_label_2
_geom_angle_atom_site_label_3
_geom_angle
_geom_angle_site_symmetry_1
_geom_angle_site_symmetry_3
_geom_angle_publ_flag
N1 Hf1 N2 77.17(6) . . ?
N1 Hf1 C19 138.95(7) . . ?
N1 Hf1 C24 105.17(8) . . ?
N1 Hf1 C31 97.03(7) . . ?
C19 Hf1 N2 70.71(7) . . ?
C24 Hf1 N2 94.26(8) . . ?
C24 Hf1 C19 102.12(9) . . ?
C24 Hf1 C31 110.33(9) . . ?
C31 Hf1 N2 155.36(8) . . ?
C31 Hf1 C19 101.56(8) . . ?
N1 Si1 C13 99.18(9) . . ?
N1 Si1 C38 115.98(10) . . ?
N1 Si1 C39 116.06(10) . . ?
C38 Si1 C13 107.79(11) . . ?
C39 Si1 C13 109.76(11) . . ?
C39 Si1 C38 107.45(12) . . ?
Si1 N1 Hf1 120.43(9) . . ?
C1 N1 Hf1 117.26(12) . . ?
C1 N1 Si1 122.30(13) . . ?
C13 N2 Hf1 119.98(14) . . ?
C17 N2 Hf1 119.06(14) . . ?
C17 N2 C13 120.65(19) . . ?
C2 C1 N1 121.43(18) . . ?
C6 C1 N1 119.11(18) . . ?
C6 C1 C2 119.37(19) . . ?
C1 C2 C7 122.25(19) . . ?
C3 C2 C1 119.28(19) . . ?
C3 C2 C7 118.45(19) . . ?
C4 C3 C2 121.6(2) . . ?
C5 C4 C3 119.1(2) . . ?
C4 C5 C6 121.7(2) . . ?
C1 C6 C10 122.45(18) . . ?
C5 C6 C1 119.01(19) . . ?
C5 C6 C10 118.50(18) . . ?
C2 C7 C8 109.26(19) . . ?
C2 C7 C9 112.7(2) . . ?
C9 C7 C8 110.2(2) . . ?
C6 C10 C11 110.97(18) . . ?
C6 C10 C12 111.25(18) . . ?
C11 C10 C12 110.69(18) . . ?
N2 C13 Si1 113.85(15) . . ?
N2 C13 C14 120.3(2) . . ?
C14 C13 Si1 125.81(17) . . ?
C13 C14 C15 119.8(2) . . ?
C16 C15 C14 119.4(2) . . ?
C15 C16 C17 119.9(2) . . ?
N2 C17 C16 119.9(2) . . ?
N2 C17 C18 114.8(2) . . ?
C16 C17 C18 125.3(2) . . ?
C19 C18 C17 116.6(2) . . ?
C23 C18 C17 120.9(2) . . ?
C23 C18 C19 122.5(2) . . ?
C18 C19 Hf1 117.32(15) . . ?
C18 C19 C20 115.6(2) . . ?
C20 C19 Hf1 126.25(16) . . ?
C21 C20 C19 122.4(2) . . ?
C22 C21 C20 120.2(2) . . ?
C21 C22 C23 119.3(2) . . ?
C18 C23 C22 120.0(2) . . ?
C25 C24 Hf1 119.06(15) . . ?
C26 C25 C24 121.4(2) . . ?
C26 C25 C30 117.5(2) . . ?
C30 C25 C24 121.1(2) . . ?
C27 C26 C25 120.6(2) . . ?
C28 C27 C26 120.9(3) . . ?
C29 C28 C27 119.1(2) . . ?
C28 C29 C30 120.7(2) . . ?
C29 C30 C25 121.3(2) . . ?
C32 C31 Hf1 122.58(15) . . ?
C33 C32 C31 121.1(2) . . ?
C37 C32 C31 121.3(2) . . ?
C37 C32 C33 117.5(2) . . ?
C34 C33 C32 121.3(2) . . ?
C35 C34 C33 120.3(3) . . ?
C34 C35 C36 119.5(3) . . ?
C35 C36 C37 120.5(3) . . ?
C36 C37 C32 121.0(3) . . ?

loop_
_geom_bond_atom_site_label_1
_geom_bond_atom_site_label_2
_geom_bond_distance
_geom_bond_site_symmetry_2
_geom_bond_publ_flag
Hf1 N1 2.0946(17) . ?
Hf1 N2 2.3333(18) . ?
Hf1 C19 2.294(2) . ?
Hf1 C24 2.222(2) . ?
Hf1 C31 2.253(2) . ?
Si1 N1 1.7285(18) . ?
Si1 C13 1.888(2) . ?
Si1 C38 1.873(2) . ?
Si1 C39 1.860(2) . ?
N1 C1 1.440(3) . ?
N2 C13 1.365(3) . ?
N2 C17 1.359(3) . ?
C1 C2 1.412(3) . ?
C1 C6 1.411(3) . ?
C2 C3 1.392(3) . ?
C2 C7 1.525(3) . ?
C3 C4 1.384(3) . ?
C4 C5 1.379(3) . ?
C5 C6 1.399(3) . ?
C6 C10 1.517(3) . ?
C7 C8 1.531(3) . ?
C7 C9 1.527(3) . ?
C10 C11 1.537(3) . ?
C10 C12 1.537(3) . ?
C13 C14 1.385(3) . ?
C14 C15 1.385(4) . ?
C15 C16 1.382(4) . ?
C16 C17 1.394(3) . ?
C17 C18 1.476(3) . ?
C18 C19 1.411(3) . ?
C18 C23 1.391(3) . ?
C19 C20 1.411(3) . ?
C20 C21 1.393(3) . ?
C21 C22 1.389(4) . ?
C22 C23 1.394(4) . ?
C24 C25 1.494(3) . ?
C25 C26 1.395(3) . ?
C25 C30 1.398(3) . ?
C26 C27 1.393(4) . ?
C27 C28 1.380(4) . ?
C28 C29 1.373(4) . ?
C29 C30 1.385(3) . ?
C31 C32 1.486(3) . ?
C32 C33 1.402(3) . ?
C32 C37 1.396(3) . ?
C33 C34 1.383(4) . ?
C34 C35 1.379(5) . ?
C35 C36 1.381(5) . ?
C36 C37 1.387(4) . ?
